data_4350371
loop_
_publ_author_name
'Lu, Connie C.'
'Peters, Jonas C.'

_publ_section_title
;
 Pseudotetrahedral manganese complexes supported by the anionic
 tris(phosphino)borate ligand [PhBP(iPr)3].
;
_journal_issue 21
_journal_name_full 'Inorganic chemistry'
_journal_page_first 8597
_journal_page_last 8607
_journal_paper_doi 10.1021/ic060735q
_journal_volume 45
_journal_year 2006
_chemical_formula_sum 'C41 H63 B Mn N P3'
_chemical_formula_weight 728.58
_space_group_IT_number 14
_space_group_name_Hall '-P 2ybc'
_space_group_name_H-M_alt 'P 1 21/c 1'
_symmetry_cell_setting monoclinic
_symmetry_Int_Tables_number 14
_symmetry_space_group_name_H-M 'P 1 21/c 1'
_atom_sites_solution_hydrogens geom
_atom_sites_solution_primary direct
_atom_sites_solution_secondary difmap
_audit_creation_method SHELXL-97
_cell_angle_alpha 90.00
_cell_angle_beta 97.476(1)
_cell_angle_gamma 90.00
_cell_formula_units_Z 4
_cell_length_a 10.4294(9)
_cell_length_b 16.812(1)
_cell_length_c 23.393(2)
_cell_measurement_reflns_used 36539
_cell_measurement_temperature 100
_cell_measurement_theta_max 30.67
_cell_measurement_theta_min 2.56
_cell_volume 4066.8(6)
_computing_cell_refinement 'Bruker SMART 5.606'
_computing_data_collection 'Bruker SMART 5.054'
_computing_data_reduction 'Bruker SAINT 6.45'
_computing_structure_refinement 'Bruker SHELXTL 6.14'
_computing_structure_solution 'Bruker SHELXTL 6.14'
_diffrn_ambient_temperature 100
_diffrn_measured_fraction_theta_full 0.899
_diffrn_measured_fraction_theta_max 0.899
_diffrn_measurement_device_type 'Bruker SMART 1000'
_diffrn_measurement_method '\w scans'
_diffrn_radiation_monochromator graphite
_diffrn_radiation_source 'normal-focus sealed tube'
_diffrn_radiation_type MoK\a
_diffrn_radiation_wavelength 0.71073
_diffrn_reflns_av_R_equivalents 0.0581
_diffrn_reflns_av_sigmaI/netI 0.0428
_diffrn_reflns_limit_h_max 14
_diffrn_reflns_limit_h_min -14
_diffrn_reflns_limit_k_max 23
_diffrn_reflns_limit_k_min -23
_diffrn_reflns_limit_l_max 30
_diffrn_reflns_limit_l_min -32
_diffrn_reflns_number 63707
_diffrn_reflns_theta_full 30.62
_diffrn_reflns_theta_max 30.62
_diffrn_reflns_theta_min 1.50
_diffrn_standards_decay_% 0
_diffrn_standards_interval_time 'initial data recollected at end'
_exptl_absorpt_coefficient_mu 0.471
_exptl_absorpt_correction_type none
_exptl_crystal_colour yellow
_exptl_crystal_density_diffrn 1.190
_exptl_crystal_density_method 'not measured'
_exptl_crystal_description 'rough block'
_exptl_crystal_F_000 1564
_exptl_crystal_size_max 0.33
_exptl_crystal_size_mid 0.33
_exptl_crystal_size_min 0.29
_refine_diff_density_max 0.971
_refine_diff_density_min -0.441
_refine_diff_density_rms 0.065
_refine_ls_extinction_method none
_refine_ls_goodness_of_fit_ref 2.042
_refine_ls_hydrogen_treatment noref
_refine_ls_matrix_type full
_refine_ls_number_parameters 436
_refine_ls_number_reflns 11277
_refine_ls_number_restraints 0
_refine_ls_restrained_S_all 2.042
_refine_ls_R_factor_all 0.0586
_refine_ls_R_factor_gt 0.0409
_refine_ls_shift/su_max 0.002
_refine_ls_shift/su_mean 0.000
_refine_ls_structure_factor_coef Fsqd
_refine_ls_weighting_details 'calc w=1/[\s^2^(Fo^2^)] where P=(Fo^2^+2Fc^2^)/3'
_refine_ls_weighting_scheme sigma
_refine_ls_wR_factor_gt 0.0724
_refine_ls_wR_factor_ref 0.0739
_reflns_number_gt 8678
_reflns_number_total 11277
_reflns_threshold_expression >2sigma(I)
_cod_data_source_file ic060735qsi20060501_035824.cif
_cod_data_source_block complex7
_cod_original_cell_volume 4066.7(6)
_cod_original_sg_symbol_H-M 'P 21/c'
_cod_database_code 4350371

loop_
_symmetry_equiv_pos_as_xyz
'x, y, z'
'-x, y+1/2, -z+1/2'
'-x, -y, -z'
'x, -y-1/2, z-1/2'

loop_
_atom_site_label
_atom_site_type_symbol
_atom_site_fract_x
_atom_site_fract_y
_atom_site_fract_z
_atom_site_U_iso_or_equiv
_atom_site_adp_type
_atom_site_occupancy
_atom_site_symmetry_multiplicity
_atom_site_calc_flag
_atom_site_refinement_flags
Mn Mn 0.25487(2) 0.255271(13) 0.381087(9) 0.01479(6) Uani 1 1 d .
P1 P 0.14370(4) 0.28154(2) 0.279886(16) 0.01748(9) Uani 1 1 d .
P2 P 0.41709(4) 0.36572(2) 0.370126(16) 0.01708(9) Uani 1 1 d .
P3 P 0.40672(4) 0.15570(2) 0.342369(17) 0.01583(9) Uani 1 1 d .
B B 0.41987(17) 0.28545(10) 0.25426(7) 0.0156(4) Uani 1 1 d .
N N 0.16978(12) 0.23483(8) 0.44898(5) 0.0192(3) Uani 1 1 d .
C1 C 0.49344(14) 0.30219(8) 0.19736(6) 0.0151(3) Uani 1 1 d .
C2 C 0.44161(15) 0.35486(9) 0.15375(6) 0.0192(3) Uani 1 1 d .
H2 H 0.3629 0.3814 0.1579 0.023 Uiso 1 1 calc R
C3 C 0.50025(15) 0.36983(9) 0.10489(6) 0.0201(3) Uani 1 1 d .
H3 H 0.4607 0.4052 0.0762 0.024 Uiso 1 1 calc R
C4 C 0.61545(16) 0.33361(9) 0.09773(6) 0.0234(4) Uani 1 1 d .
H4 H 0.6557 0.3437 0.0643 0.028 Uiso 1 1 calc R
C5 C 0.67160(17) 0.28242(11) 0.13988(7) 0.0305(4) Uani 1 1 d .
H5 H 0.7515 0.2573 0.1358 0.037 Uiso 1 1 calc R
C6 C 0.61101(16) 0.26767(10) 0.18842(7) 0.0259(4) Uani 1 1 d .
H6 H 0.6517 0.2324 0.2169 0.031 Uiso 1 1 calc R
C7 C 0.26360(14) 0.26904(9) 0.23055(6) 0.0193(3) Uani 1 1 d .
H7A H 0.2560 0.2139 0.2157 0.023 Uiso 1 1 calc R
H7B H 0.2391 0.3048 0.1973 0.023 Uiso 1 1 calc R
C8 C 0.44770(15) 0.36761(9) 0.29477(6) 0.0196(3) Uani 1 1 d .
H8A H 0.3948 0.4110 0.2752 0.024 Uiso 1 1 calc R
H8B H 0.5394 0.3825 0.2945 0.024 Uiso 1 1 calc R
C9 C 0.48612(15) 0.20456(9) 0.28687(6) 0.0186(3) Uani 1 1 d .
H9A H 0.5746 0.2190 0.3044 0.022 Uiso 1 1 calc R
H9B H 0.4953 0.1646 0.2566 0.022 Uiso 1 1 calc R
C10 C -0.07396(17) 0.19084(12) 0.29546(8) 0.0402(5) Uani 1 1 d .
H10A H -0.1575 0.1685 0.2791 0.060 Uiso 1 1 calc R
H10B H -0.0871 0.2291 0.3258 0.060 Uiso 1 1 calc R
H10C H -0.0172 0.1479 0.3119 0.060 Uiso 1 1 calc R
C11 C -0.01172(15) 0.23284(10) 0.24816(7) 0.0252(4) Uani 1 1 d .
H11 H -0.0719 0.2764 0.2329 0.030 Uiso 1 1 calc R
C12 C 0.00100(17) 0.17679(11) 0.19806(8) 0.0338(4) Uani 1 1 d .
H12A H 0.0602 0.1333 0.2112 0.051 Uiso 1 1 calc R
H12B H 0.0351 0.2061 0.1671 0.051 Uiso 1 1 calc R
H12C H -0.0841 0.1548 0.1836 0.051 Uiso 1 1 calc R
C13 C -0.01009(17) 0.40457(10) 0.31346(7) 0.0306(4) Uani 1 1 d .
H13A H -0.0221 0.4621 0.3168 0.046 Uiso 1 1 calc R
H13B H 0.0103 0.3814 0.3520 0.046 Uiso 1 1 calc R
H13C H -0.0897 0.3806 0.2940 0.046 Uiso 1 1 calc R
C14 C 0.10145(16) 0.38827(9) 0.27832(7) 0.0228(4) Uani 1 1 d .
H14 H 0.1785 0.4166 0.2987 0.027 Uiso 1 1 calc R
C15 C 0.07559(19) 0.42526(11) 0.21836(7) 0.0365(5) Uani 1 1 d .
H15A H 0.0037 0.3974 0.1957 0.055 Uiso 1 1 calc R
H15B H 0.1532 0.4207 0.1991 0.055 Uiso 1 1 calc R
H15C H 0.0533 0.4815 0.2218 0.055 Uiso 1 1 calc R
C16 C 0.28851(18) 0.47273(10) 0.43409(8) 0.0332(4) Uani 1 1 d .
H16A H 0.2853 0.5256 0.4515 0.050 Uiso 1 1 calc R
H16B H 0.3027 0.4325 0.4646 0.050 Uiso 1 1 calc R
H16C H 0.2065 0.4620 0.4098 0.050 Uiso 1 1 calc R
C17 C 0.39874(16) 0.46973(9) 0.39745(7) 0.0244(4) Uani 1 1 d .
H17 H 0.4797 0.4820 0.4238 0.029 Uiso 1 1 calc R
C18 C 0.38446(19) 0.53449(10) 0.35140(8) 0.0349(5) Uani 1 1 d .
H18A H 0.3037 0.5264 0.3256 0.052 Uiso 1 1 calc R
H18B H 0.4577 0.5320 0.3291 0.052 Uiso 1 1 calc R
H18C H 0.3828 0.5867 0.3699 0.052 Uiso 1 1 calc R
C19 C 0.55320(17) 0.32922(10) 0.47731(7) 0.0290(4) Uani 1 1 d .
H19A H 0.6301 0.3052 0.4991 0.044 Uiso 1 1 calc R
H19B H 0.4769 0.2973 0.4825 0.044 Uiso 1 1 calc R
H19C H 0.5421 0.3834 0.4914 0.044 Uiso 1 1 calc R
C20 C 0.56976(16) 0.33203(10) 0.41297(7) 0.0244(4) Uani 1 1 d .
H20 H 0.5837 0.2759 0.4010 0.029 Uiso 1 1 calc R
C21 C 0.69106(16) 0.37773(12) 0.40357(8) 0.0377(5) Uani 1 1 d .
H21A H 0.6821 0.4334 0.4149 0.057 Uiso 1 1 calc R
H21B H 0.7031 0.3752 0.3628 0.057 Uiso 1 1 calc R
H21C H 0.7661 0.3541 0.4270 0.057 Uiso 1 1 calc R
C22 C 0.51706(17) 0.09486(10) 0.44880(6) 0.0287(4) Uani 1 1 d .
H22A H 0.5765 0.0567 0.4700 0.043 Uiso 1 1 calc R
H22B H 0.4281 0.0822 0.4549 0.043 Uiso 1 1 calc R
H22C H 0.5387 0.1488 0.4628 0.043 Uiso 1 1 calc R
C23 C 0.52926(16) 0.08997(10) 0.38518(7) 0.0254(4) Uani 1 1 d .
H23 H 0.5033 0.0344 0.3736 0.030 Uiso 1 1 calc R
C24 C 0.66553(16) 0.09853(11) 0.37198(8) 0.0366(5) Uani 1 1 d .
H24A H 0.6959 0.1528 0.3809 0.055 Uiso 1 1 calc R
H24B H 0.6684 0.0876 0.3310 0.055 Uiso 1 1 calc R
H24C H 0.7214 0.0607 0.3954 0.055 Uiso 1 1 calc R
C25 C 0.22715(16) 0.03733(10) 0.35246(7) 0.0259(4) Uani 1 1 d .
H25A H 0.1564 0.0046 0.3335 0.039 Uiso 1 1 calc R
H25B H 0.1926 0.0761 0.3778 0.039 Uiso 1 1 calc R
H25C H 0.2905 0.0032 0.3754 0.039 Uiso 1 1 calc R
C26 C 0.29279(15) 0.08132(9) 0.30671(7) 0.0206(3) Uani 1 1 d .
H26 H 0.2232 0.1120 0.2828 0.025 Uiso 1 1 calc R
C27 C 0.34677(17) 0.02318(10) 0.26590(7) 0.0288(4) Uani 1 1 d .
H27A H 0.4141 -0.0095 0.2876 0.043 Uiso 1 1 calc R
H27B H 0.3839 0.0529 0.2359 0.043 Uiso 1 1 calc R
H27C H 0.2770 -0.0112 0.2479 0.043 Uiso 1 1 calc R
C28 C 0.04438(15) 0.26087(9) 0.46593(6) 0.0194(3) Uani 1 1 d .
H28 H -0.0215 0.2797 0.4339 0.023 Uiso 1 1 calc R
C29 C 0.08966(16) 0.32261(9) 0.51269(6) 0.0211(4) Uani 1 1 d .
C30 C 0.03927(18) 0.39309(10) 0.52978(7) 0.0279(4) Uani 1 1 d .
H30 H -0.0418 0.4125 0.5120 0.033 Uiso 1 1 calc R
C31 C 0.1126(2) 0.43524(10) 0.57462(8) 0.0354(5) Uani 1 1 d .
H31 H 0.0818 0.4849 0.5866 0.043 Uiso 1 1 calc R
C32 C 0.2280(2) 0.40583(11) 0.60129(7) 0.0347(5) Uani 1 1 d .
H32 H 0.2753 0.4355 0.6316 0.042 Uiso 1 1 calc R
C33 C 0.27701(17) 0.33326(10) 0.58485(7) 0.0279(4) Uani 1 1 d .
H33 H 0.3558 0.3125 0.6040 0.033 Uiso 1 1 calc R
C34 C 0.20736(16) 0.29284(9) 0.53996(6) 0.0205(3) Uani 1 1 d .
C35 C 0.22832(15) 0.21461(9) 0.50844(6) 0.0187(3) Uani 1 1 d .
H35 H 0.3191 0.1941 0.5126 0.022 Uiso 1 1 calc R
C36 C 0.12628(15) 0.15734(9) 0.52552(6) 0.0172(3) Uani 1 1 d .
C37 C 0.13053(16) 0.08984(9) 0.55905(6) 0.0205(3) Uani 1 1 d .
H37 H 0.2104 0.0703 0.5781 0.025 Uiso 1 1 calc R
C38 C 0.01380(16) 0.05049(10) 0.56445(7) 0.0246(4) Uani 1 1 d .
H38 H 0.0149 0.0027 0.5862 0.029 Uiso 1 1 calc R
C39 C -0.10189(16) 0.08048(10) 0.53851(7) 0.0253(4) Uani 1 1 d .
H39 H -0.1800 0.0535 0.5430 0.030 Uiso 1 1 calc R
C40 C -0.10652(16) 0.15030(9) 0.50542(7) 0.0232(4) Uani 1 1 d .
H40 H -0.1868 0.1715 0.4883 0.028 Uiso 1 1 calc R
C41 C 0.00784(15) 0.18712(9) 0.49848(6) 0.0185(3) Uani 1 1 d .

loop_
_atom_site_aniso_label
_atom_site_aniso_U_11
_atom_site_aniso_U_22
_atom_site_aniso_U_33
_atom_site_aniso_U_23
_atom_site_aniso_U_13
_atom_site_aniso_U_12
Mn 0.01534(12) 0.01650(12) 0.01309(12) 0.00116(9) 0.00392(9) 0.00043(10)
P1 0.0146(2) 0.0232(2) 0.0148(2) 0.00149(16) 0.00238(16) 0.00189(17)
P2 0.0199(2) 0.0166(2) 0.0153(2) -0.00030(16) 0.00436(16) -0.00207(17)
P3 0.0173(2) 0.0150(2) 0.0161(2) 0.00280(16) 0.00532(15) 0.00139(16)
B 0.0159(9) 0.0185(9) 0.0128(8) 0.0022(7) 0.0030(7) 0.0006(7)
N 0.0175(7) 0.0273(8) 0.0133(6) 0.0015(5) 0.0043(5) 0.0058(6)
C1 0.0160(8) 0.0155(8) 0.0139(7) -0.0014(6) 0.0019(6) -0.0023(6)
C2 0.0211(8) 0.0187(8) 0.0184(8) 0.0012(6) 0.0041(6) 0.0016(7)
C3 0.0264(9) 0.0203(8) 0.0132(7) 0.0033(6) 0.0009(6) -0.0035(7)
C4 0.0290(10) 0.0284(9) 0.0144(8) 0.0001(7) 0.0089(7) -0.0066(8)
C5 0.0256(10) 0.0383(11) 0.0306(10) 0.0075(8) 0.0152(8) 0.0075(8)
C6 0.0223(9) 0.0327(10) 0.0238(9) 0.0102(7) 0.0068(7) 0.0057(7)
C7 0.0199(8) 0.0223(9) 0.0163(8) 0.0021(6) 0.0044(6) 0.0015(7)
C8 0.0235(9) 0.0202(8) 0.0160(8) 0.0018(6) 0.0059(6) -0.0021(7)
C9 0.0184(8) 0.0200(8) 0.0186(8) 0.0019(6) 0.0067(6) -0.0003(7)
C10 0.0251(10) 0.0551(13) 0.0403(11) 0.0020(10) 0.0034(8) -0.0155(9)
C11 0.0187(8) 0.0318(10) 0.0243(9) -0.0006(7) -0.0007(7) -0.0002(7)
C12 0.0220(10) 0.0394(11) 0.0383(11) -0.0110(9) -0.0021(8) -0.0007(8)
C13 0.0309(10) 0.0307(10) 0.0309(10) -0.0002(8) 0.0072(8) 0.0100(8)
C14 0.0246(9) 0.0219(9) 0.0217(8) 0.0022(7) 0.0031(7) 0.0055(7)
C15 0.0446(12) 0.0338(11) 0.0318(10) 0.0112(8) 0.0076(9) 0.0182(9)
C16 0.0417(12) 0.0242(10) 0.0372(11) -0.0094(8) 0.0179(9) -0.0043(8)
C17 0.0287(10) 0.0189(9) 0.0262(9) -0.0036(7) 0.0061(7) -0.0016(7)
C18 0.0524(13) 0.0180(9) 0.0367(11) -0.0003(8) 0.0152(9) 0.0005(8)
C19 0.0342(10) 0.0282(10) 0.0224(9) 0.0028(7) -0.0048(7) -0.0040(8)
C20 0.0239(9) 0.0242(9) 0.0243(9) 0.0019(7) -0.0002(7) -0.0002(7)
C21 0.0223(10) 0.0494(12) 0.0406(11) 0.0054(9) 0.0014(8) -0.0054(9)
C22 0.0316(10) 0.0333(10) 0.0198(9) 0.0043(7) -0.0013(7) 0.0042(8)
C23 0.0268(10) 0.0282(10) 0.0209(9) 0.0044(7) 0.0024(7) 0.0061(7)
C24 0.0268(10) 0.0444(12) 0.0392(11) 0.0157(9) 0.0070(8) 0.0132(9)
C25 0.0267(10) 0.0215(9) 0.0299(9) 0.0006(7) 0.0056(8) -0.0066(7)
C26 0.0199(9) 0.0202(9) 0.0220(8) -0.0012(7) 0.0035(7) -0.0016(7)
C27 0.0378(11) 0.0235(9) 0.0255(9) -0.0061(7) 0.0055(8) -0.0021(8)
C28 0.0179(8) 0.0254(9) 0.0155(8) 0.0042(7) 0.0042(6) 0.0028(7)
C29 0.0268(9) 0.0209(9) 0.0174(8) 0.0046(7) 0.0098(7) -0.0009(7)
C30 0.0358(11) 0.0244(9) 0.0261(9) 0.0049(7) 0.0139(8) 0.0023(8)
C31 0.0617(14) 0.0187(9) 0.0291(10) -0.0018(8) 0.0180(9) -0.0017(9)
C32 0.0580(14) 0.0255(10) 0.0207(9) -0.0018(8) 0.0053(9) -0.0124(9)
C33 0.0365(10) 0.0282(10) 0.0186(8) 0.0059(7) 0.0026(7) -0.0094(8)
C34 0.0271(9) 0.0204(8) 0.0154(8) 0.0048(6) 0.0072(7) -0.0050(7)
C35 0.0159(8) 0.0232(9) 0.0172(8) 0.0039(7) 0.0034(6) 0.0008(7)
C36 0.0212(8) 0.0187(8) 0.0125(7) -0.0032(6) 0.0051(6) -0.0004(7)
C37 0.0241(9) 0.0223(9) 0.0155(8) -0.0016(7) 0.0034(7) 0.0012(7)
C38 0.0349(10) 0.0204(9) 0.0201(9) 0.0005(7) 0.0099(7) -0.0037(8)
C39 0.0238(9) 0.0278(9) 0.0263(9) -0.0038(7) 0.0110(7) -0.0072(7)
C40 0.0200(9) 0.0288(10) 0.0214(8) -0.0031(7) 0.0050(7) 0.0004(7)
C41 0.0222(9) 0.0205(8) 0.0137(8) -0.0034(6) 0.0060(6) 0.0011(7)

loop_
_atom_type_symbol
_atom_type_description
_atom_type_scat_dispersion_real
_atom_type_scat_dispersion_imag
_atom_type_scat_source
C C 0.0033 0.0016 'International Tables Vol C Tables 4.2.6.8 and 6.1.1.4'
H H 0.0000 0.0000 'International Tables Vol C Tables 4.2.6.8 and 6.1.1.4'
B B 0.0013 0.0007 'International Tables Vol C Tables 4.2.6.8 and 6.1.1.4'
N N 0.0061 0.0033 'International Tables Vol C Tables 4.2.6.8 and 6.1.1.4'
P P 0.1023 0.0942 'International Tables Vol C Tables 4.2.6.8 and 6.1.1.4'
Mn Mn 0.3368 0.7283 'International Tables Vol C Tables 4.2.6.8 and 6.1.1.4'

loop_
_geom_angle_atom_site_label_1
_geom_angle_atom_site_label_2
_geom_angle_atom_site_label_3
_geom_angle
N Mn P1 126.19(4)
N Mn P2 126.13(4)
P1 Mn P2 90.46(2)
N Mn P3 122.92(4)
P1 Mn P3 90.71(2)
P2 Mn P3 89.51(2)
C7 P1 C14 106.34(7)
C7 P1 C11 109.11(7)
C14 P1 C11 102.95(8)
C7 P1 Mn 107.66(5)
C14 P1 Mn 105.46(5)
C11 P1 Mn 123.97(5)
C8 P2 C20 106.27(7)
C8 P2 C17 110.44(7)
C20 P2 C17 102.61(8)
C8 P2 Mn 108.10(5)
C20 P2 Mn 104.92(5)
C17 P2 Mn 123.05(5)
C9 P3 C26 107.96(7)
C9 P3 C23 107.71(7)
C26 P3 C23 101.28(7)
C9 P3 Mn 108.52(5)
C26 P3 Mn 102.24(5)
C23 P3 Mn 127.45(5)
C1 B C9 107.52(12)
C1 B C7 107.24(11)
C9 B C7 110.19(12)
C1 B C8 104.56(12)
C9 B C8 112.49(12)
C7 B C8 114.32(12)
C28 N C35 94.97(11)
C28 N Mn 132.67(10)
C35 N Mn 128.99(10)
C6 C1 C2 114.56(14)
C6 C1 B 124.13(13)
C2 C1 B 121.31(13)
C3 C2 C1 122.91(14)
C3 C2 H2 118.5
C1 C2 H2 118.5
C4 C3 C2 120.34(14)
C4 C3 H3 119.8
C2 C3 H3 119.8
C5 C4 C3 119.01(15)
C5 C4 H4 120.5
C3 C4 H4 120.5
C4 C5 C6 119.89(16)
C4 C5 H5 120.1
C6 C5 H5 120.1
C5 C6 C1 123.28(15)
C5 C6 H6 118.4
C1 C6 H6 118.4
B C7 P1 119.34(10)
B C7 H7A 107.5
P1 C7 H7A 107.5
B C7 H7B 107.5
P1 C7 H7B 107.5
H7A C7 H7B 107.0
B C8 P2 119.33(10)
B C8 H8A 107.5
P2 C8 H8A 107.5
B C8 H8B 107.5
P2 C8 H8B 107.5
H8A C8 H8B 107.0
B C9 P3 119.62(10)
B C9 H9A 107.4
P3 C9 H9A 107.4
B C9 H9B 107.4
P3 C9 H9B 107.4
H9A C9 H9B 106.9
C11 C10 H10A 109.5
C11 C10 H10B 109.5
H10A C10 H10B 109.5
C11 C10 H10C 109.5
H10A C10 H10C 109.5
H10B C10 H10C 109.5
C12 C11 C10 111.07(15)
C12 C11 P1 114.59(12)
C10 C11 P1 109.95(11)
C12 C11 H11 106.9
C10 C11 H11 106.9
P1 C11 H11 106.9
C11 C12 H12A 109.5
C11 C12 H12B 109.5
H12A C12 H12B 109.5
C11 C12 H12C 109.5
H12A C12 H12C 109.5
H12B C12 H12C 109.5
C14 C13 H13A 109.5
C14 C13 H13B 109.5
H13A C13 H13B 109.5
C14 C13 H13C 109.5
H13A C13 H13C 109.5
H13B C13 H13C 109.5
C15 C14 C13 111.35(13)
C15 C14 P1 115.30(12)
C13 C14 P1 111.01(11)
C15 C14 H14 106.2
C13 C14 H14 106.2
P1 C14 H14 106.2
C14 C15 H15A 109.5
C14 C15 H15B 109.5
H15A C15 H15B 109.5
C14 C15 H15C 109.5
H15A C15 H15C 109.5
H15B C15 H15C 109.5
C17 C16 H16A 109.5
C17 C16 H16B 109.5
H16A C16 H16B 109.5
C17 C16 H16C 109.5
H16A C16 H16C 109.5
H16B C16 H16C 109.5
C16 C17 C18 111.26(14)
C16 C17 P2 109.89(11)
C18 C17 P2 115.38(11)
C16 C17 H17 106.6
C18 C17 H17 106.6
P2 C17 H17 106.6
C17 C18 H18A 109.5
C17 C18 H18B 109.5
H18A C18 H18B 109.5
C17 C18 H18C 109.5
H18A C18 H18C 109.5
H18B C18 H18C 109.5
C20 C19 H19A 109.5
C20 C19 H19B 109.5
H19A C19 H19B 109.5
C20 C19 H19C 109.5
H19A C19 H19C 109.5
H19B C19 H19C 109.5
C21 C20 C19 111.01(14)
C21 C20 P2 116.05(12)
C19 C20 P2 109.89(12)
C21 C20 H20 106.4
C19 C20 H20 106.4
P2 C20 H20 106.4
C20 C21 H21A 109.5
C20 C21 H21B 109.5
H21A C21 H21B 109.5
C20 C21 H21C 109.5
H21A C21 H21C 109.5
H21B C21 H21C 109.5
C23 C22 H22A 109.5
C23 C22 H22B 109.5
H22A C22 H22B 109.5
C23 C22 H22C 109.5
H22A C22 H22C 109.5
H22B C22 H22C 109.5
C24 C23 C22 113.62(14)
C24 C23 P3 115.54(12)
C22 C23 P3 110.75(11)
C24 C23 H23 105.3
C22 C23 H23 105.3
P3 C23 H23 105.3
C23 C24 H24A 109.5
C23 C24 H24B 109.5
H24A C24 H24B 109.5
C23 C24 H24C 109.5
H24A C24 H24C 109.5
H24B C24 H24C 109.5
C26 C25 H25A 109.5
C26 C25 H25B 109.5
H25A C25 H25B 109.5
C26 C25 H25C 109.5
H25A C25 H25C 109.5
H25B C25 H25C 109.5
C27 C26 C25 111.27(13)
C27 C26 P3 116.65(11)
C25 C26 P3 109.30(11)
C27 C26 H26 106.3
C25 C26 H26 106.3
P3 C26 H26 106.3
C26 C27 H27A 109.5
C26 C27 H27B 109.5
H27A C27 H27B 109.5
C26 C27 H27C 109.5
H27A C27 H27C 109.5
H27B C27 H27C 109.5
N C28 C41 100.34(12)
N C28 C29 100.95(12)
C41 C28 C29 105.47(12)
N C28 H28 116.0
C41 C28 H28 116.0
C29 C28 H28 116.0
C30 C29 C34 121.37(15)
C30 C29 C28 133.99(15)
C34 C29 C28 104.65(13)
C29 C30 C31 117.34(16)
C29 C30 H30 121.3
C31 C30 H30 121.3
C32 C31 C30 121.10(16)
C32 C31 H31 119.5
C30 C31 H31 119.5
C31 C32 C33 121.35(16)
C31 C32 H32 119.3
C33 C32 H32 119.3
C34 C33 C32 117.76(16)
C34 C33 H33 121.1
C32 C33 H33 121.1
C33 C34 C29 121.04(15)
C33 C34 C35 134.00(15)
C29 C34 C35 104.96(13)
N C35 C36 100.02(11)
N C35 C34 100.77(11)
C36 C35 C34 105.47(12)
N C35 H35 116.1
C36 C35 H35 116.1
C34 C35 H35 116.1
C37 C36 C41 120.76(14)
C37 C36 C35 134.19(14)
C41 C36 C35 105.04(13)
C36 C37 C38 118.36(15)
C36 C37 H37 120.8
C38 C37 H37 120.8
C39 C38 C37 120.58(15)
C39 C38 H38 119.7
C37 C38 H38 119.7
C38 C39 C40 121.05(15)
C38 C39 H39 119.5
C40 C39 H39 119.5
C41 C40 C39 118.34(15)
C41 C40 H40 120.8
C39 C40 H40 120.8
C40 C41 C36 120.85(14)
C40 C41 C28 134.56(14)
C36 C41 C28 104.58(13)

loop_
_geom_bond_atom_site_label_1
_geom_bond_atom_site_label_2
_geom_bond_distance
Mn N 1.948(1)
Mn P1 2.5357(5)
Mn P2 2.5473(5)
Mn P3 2.5503(5)
P1 C7 1.8208(15)
P1 C14 1.8469(16)
P1 C11 1.8803(16)
P2 C8 1.8321(15)
P2 C20 1.8561(16)
P2 C17 1.8800(16)
P3 C9 1.8238(15)
P3 C26 1.8475(15)
P3 C23 1.8773(16)
B C1 1.645(2)
B C9 1.665(2)
B C7 1.675(2)
B C8 1.679(2)
N C28 1.4814(19)
N C35 1.4840(18)
C1 C6 1.397(2)
C1 C2 1.405(2)
C2 C3 1.388(2)
C2 H2 0.9500
C3 C4 1.376(2)
C3 H3 0.9500
C4 C5 1.380(2)
C4 H4 0.9500
C5 C6 1.392(2)
C5 H5 0.9500
C6 H6 0.9500
C7 H7A 0.9900
C7 H7B 0.9900
C8 H8A 0.9900
C8 H8B 0.9900
C9 H9A 0.9900
C9 H9B 0.9900
C10 C11 1.527(2)
C10 H10A 0.9800
C10 H10B 0.9800
C10 H10C 0.9800
C11 C12 1.523(2)
C11 H11 1.0000
C12 H12A 0.9800
C12 H12B 0.9800
C12 H12C 0.9800
C13 C14 1.534(2)
C13 H13A 0.9800
C13 H13B 0.9800
C13 H13C 0.9800
C14 C15 1.526(2)
C14 H14 1.0000
C15 H15A 0.9800
C15 H15B 0.9800
C15 H15C 0.9800
C16 C17 1.522(2)
C16 H16A 0.9800
C16 H16B 0.9800
C16 H16C 0.9800
C17 C18 1.525(2)
C17 H17 1.0000
C18 H18A 0.9800
C18 H18B 0.9800
C18 H18C 0.9800
C19 C20 1.538(2)
C19 H19A 0.9800
C19 H19B 0.9800
C19 H19C 0.9800
C20 C21 1.520(2)
C20 H20 1.0000
C21 H21A 0.9800
C21 H21B 0.9800
C21 H21C 0.9800
C22 C23 1.512(2)
C22 H22A 0.9800
C22 H22B 0.9800
C22 H22C 0.9800
C23 C24 1.500(2)
C23 H23 1.0000
C24 H24A 0.9800
C24 H24B 0.9800
C24 H24C 0.9800
C25 C26 1.533(2)
C25 H25A 0.9800
C25 H25B 0.9800
C25 H25C 0.9800
C26 C27 1.524(2)
C26 H26 1.0000
C27 H27A 0.9800
C27 H27B 0.9800
C27 H27C 0.9800
C28 C41 1.529(2)
C28 C29 1.537(2)
C28 H28 1.0000
C29 C30 1.376(2)
C29 C34 1.400(2)
C30 C31 1.407(2)
C30 H30 0.9500
C31 C32 1.373(3)
C31 H31 0.9500
C32 C33 1.396(2)
C32 H32 0.9500
C33 C34 1.376(2)
C33 H33 0.9500
C34 C35 1.537(2)
C35 C36 1.526(2)
C35 H35 1.0000
C36 C37 1.377(2)
C36 C41 1.405(2)
C37 C38 1.406(2)
C37 H37 0.9500
C38 C39 1.374(2)
C38 H38 0.9500
C39 C40 1.403(2)
C39 H39 0.9500
C40 C41 1.372(2)
C40 H40 0.9500
